data_1533649
loop_
_publ_author_name
'Song, G.B.'
'Yang, L.T.'
'Liang, J.K.'
'Chen, J.R.'
'Yang, H.F.'
'Rao, G.H.'
'Liu, G.Y.'

_publ_section_title
;
 Subsolidus phase relation and crystal structure in the Pr1+x-y Ba2-x-z
 Cay+z Cu3 O7+d system
;
_journal_name_full 'Appl. Phys. A'
_journal_page_first 915
_journal_page_last 921
_journal_volume 77
_journal_year 2003
_chemical_formula_sum 'Ba1.9 Ca0.1 Cu3 O7.128 Pr'
_chemical_name_systematic '(Pr0.9 Ca0.1) (Ba1.9 Pr0.1) (Cu3 O7.128)'
_space_group_IT_number 47
_symmetry_space_group_name_Hall '-P 2 2'
_symmetry_space_group_name_H-M 'P m m m'
_cell_angle_alpha 90
_cell_angle_beta 90
_cell_angle_gamma 90
_cell_formula_units_Z 1
_cell_length_a 3.9036
_cell_length_b 3.895
_cell_length_c 11.7308
_cell_volume 178.361
_citation_journal_id_ASTM APAMFC
_cod_data_source_file Song_APAMFC_2003_1210.cif
_cod_data_source_block Ba1.9Ca0.1Cu3O7.128Pr1
_cod_original_cell_volume 178.3612
_cod_original_formula_sum 'Ba1.9 Ca0.1 Cu3 O7.128 Pr1'
_cod_database_code 1533649

loop_
_symmetry_equiv_pos_as_xyz
x,y,z
-x,-y,z
x,-y,-z
-x,y,-z
-x,-y,-z
x,y,-z
-x,y,z
x,-y,z

loop_
_atom_site_label
_atom_site_type_symbol
_atom_site_fract_x
_atom_site_fract_y
_atom_site_fract_z
_atom_site_occupancy
_atom_site_U_iso_or_equiv
O1 O-2 0 0.5 0 0.1279 0.0
Cu1 Cu+3 0 0 0 1 0.0
O3 O-2 0 0 0.1513 1 0.0
Ca1 Ca+2 0.5 0.5 0.5 0.1 0.0
Pr1 Pr+3 0.5 0.5 0.5 0.9 0.0
O5 O-2 0.5 0 0.3728 1 0.0
Cu2 Cu+2 0 0 0.3492 1 0.0
Ba1 Ba+2 0.5 0.5 0.1813 0.95 0.0
O2 O-2 0.5 0 0 1 0.0
O4 O-2 0 0.5 0.3649 1 0.0
Pr2 Pr+3 0.5 0.5 0.1813 0.05 0.0
